data_4103266
loop_
_publ_author_name
'Wenbin Yang'
'Alex Greenaway'
'Xiang Lin'
'Ryotaro Matsuda'
'Alexander J. Blake'
'Claire Wilson'
'William Lewis'
'Peter Hubberstey'
'Susumu Kitagawa'
'Neil R. Champness'
'Martin Schr\"oder'

_publ_section_title
;
 Exceptional Thermal Stability in a Supramolecular Organic Framework:
 Porosity and Gas Storage
;
_journal_name_full 'Journal of the American Chemical Society'
_journal_page_first 14457
_journal_page_last 14469
_journal_paper_doi 10.1021/ja1042935
_journal_volume 132
_journal_year 2010
_chemical_formula_moiety 'C40 H24 N10'
_chemical_formula_sum 'C40 H24 N10'
_chemical_formula_weight 644.69
_chemical_name_systematic
; 
 ? 
;
_space_group_IT_number 14
_symmetry_cell_setting monoclinic
_symmetry_space_group_name_Hall '-P 2yn'
_symmetry_space_group_name_H-M 'P 1 21/n 1'
_atom_sites_solution_hydrogens geom
_atom_sites_solution_primary direct
_audit_creation_method 'enCIFer editing of SHELXL97 CIF output'
_cell_angle_alpha 90.00
_cell_angle_beta 91.952(6)
_cell_angle_gamma 90.00
_cell_formula_units_Z 2
_cell_length_a 10.617(3)
_cell_length_b 13.214(4)
_cell_length_c 11.835(3)
_cell_measurement_reflns_used 1793
_cell_measurement_temperature 150(2)
_cell_measurement_theta_max 26.85
_cell_measurement_theta_min 2.3
_cell_volume 1659.4(8)
_computing_cell_refinement 'Bruker SAINT version 6.36a (Bruker, 2002)'
_computing_data_collection 'Bruker SMART version 5.624 (Bruker, 2001)'
_computing_data_reduction 'Bruker SAINT; Bruker SHELXTL (Bruker, 2001)'
_computing_molecular_graphics ' ?'
_computing_publication_material 'enCIFer (Allen et al., 2004); PLATON (Spek, 2003)'
_computing_structure_refinement 'SHELXL97 (Sheldrick, 1997)'
_computing_structure_solution 'SHELXS97 (Sheldrick, 1990)'
_diffrn_ambient_temperature 150(2)
_diffrn_measured_fraction_theta_full 0.986
_diffrn_measured_fraction_theta_max 0.986
_diffrn_measurement_device_type 'Bruker SMART1000 CCD area detector'
_diffrn_measurement_method \w
_diffrn_radiation_monochromator graphite
_diffrn_radiation_source 'sealed tube'
_diffrn_radiation_type MoK\a
_diffrn_radiation_wavelength 0.71073
_diffrn_reflns_av_R_equivalents 0.053
_diffrn_reflns_av_sigmaI/netI 0.067
_diffrn_reflns_limit_h_max 13
_diffrn_reflns_limit_h_min -12
_diffrn_reflns_limit_k_max 17
_diffrn_reflns_limit_k_min -12
_diffrn_reflns_limit_l_max 10
_diffrn_reflns_limit_l_min -15
_diffrn_reflns_number 9679
_diffrn_reflns_theta_full 27.48
_diffrn_reflns_theta_max 27.48
_diffrn_reflns_theta_min 2.31
_diffrn_standards_decay_% 0
_diffrn_standards_number 0
_exptl_absorpt_coefficient_mu 0.081
_exptl_absorpt_correction_type none
_exptl_crystal_colour yellow
_exptl_crystal_density_diffrn 1.290
_exptl_crystal_density_method 'not measured'
_exptl_crystal_description tablet
_exptl_crystal_F_000 668
_exptl_crystal_size_max 0.21
_exptl_crystal_size_mid 0.17
_exptl_crystal_size_min 0.07
_refine_diff_density_max 0.31
_refine_diff_density_min -0.28
_refine_diff_density_rms 0.05
_refine_ls_extinction_method none
_refine_ls_goodness_of_fit_ref 1.01
_refine_ls_hydrogen_treatment constr
_refine_ls_matrix_type full
_refine_ls_number_parameters 226
_refine_ls_number_reflns 3746
_refine_ls_number_restraints 0
_refine_ls_restrained_S_all 1.01
_refine_ls_R_factor_all 0.135
_refine_ls_R_factor_gt 0.0820
_refine_ls_shift/su_max 0.000
_refine_ls_shift/su_mean 0.000
_refine_ls_structure_factor_coef Fsqd
_refine_ls_weighting_details 'calc w=1/[\s^2^(Fo^2^)+(0.0365P)^2^+2.6117P] where P=(Fo^2^+2Fc^2^)/3'
_refine_ls_weighting_scheme calc
_refine_ls_wR_factor_gt 0.162
_refine_ls_wR_factor_ref 0.180
_reflns_number_gt 2112
_reflns_number_total 3922
_reflns_threshold_expression I>2sigma(I)
_cod_data_source_file ja1042935_si_002_5.cif
_cod_data_source_block S2C
_cod_original_cell_volume 1659.4(14)
_cod_original_sg_symbol_H-M 'P 21/n'
_cod_database_code 4103266

loop_
_symmetry_equiv_pos_as_xyz
'x, y, z'
'-x+1/2, y+1/2, -z+1/2'
'-x, -y, -z'
'x-1/2, -y-1/2, z-1/2'

loop_
_atom_site_label
_atom_site_type_symbol
_atom_site_fract_x
_atom_site_fract_y
_atom_site_fract_z
_atom_site_U_iso_or_equiv
_atom_site_adp_type
_atom_site_occupancy
_atom_site_symmetry_multiplicity
_atom_site_calc_flag
_atom_site_refinement_flags
N1 N -0.0817(4) -0.3892(3) 0.4202(4) 0.0884(14) Uani 1 1 d .
N2 N 0.1050(3) -0.0617(2) 0.2818(2) 0.0529(9) Uani 1 1 d .
H2B H 0.0788 -0.0986 0.2237 0.063 Uiso 1 1 calc R
N3 N 0.0836(3) 0.1321(3) -0.0795(3) 0.0545(8) Uani 1 1 d .
N4 N 0.2598(5) 0.2754(4) 0.3302(3) 0.115(2) Uani 1 1 d .
N5 N 0.1358(4) -0.1021(5) 0.6826(3) 0.132(2) Uani 1 1 d .
C1 C 0.0268(5) -0.3682(4) 0.4751(5) 0.099(2) Uani 1 1 d .
H1A H 0.0625 -0.4189 0.5231 0.119 Uiso 1 1 calc R
C2 C 0.0907(4) -0.2780(3) 0.4669(4) 0.0805(16) Uani 1 1 d .
H2A H 0.1680 -0.2677 0.5080 0.097 Uiso 1 1 calc R
C3 C 0.0403(4) -0.2022(3) 0.3977(3) 0.0496(10) Uani 1 1 d .
C4 C -0.0718(4) -0.2230(3) 0.3395(3) 0.0583(11) Uani 1 1 d .
H4A H -0.1089 -0.1737 0.2904 0.070 Uiso 1 1 calc R
C5 C -0.1301(5) -0.3163(3) 0.3530(4) 0.0721(13) Uani 1 1 d .
H5A H -0.2075 -0.3289 0.3129 0.087 Uiso 1 1 calc R
C6 C 0.1044(3) -0.1034(3) 0.3884(3) 0.0433(9) Uani 1 1 d .
C7 C 0.1565(3) -0.0513(3) 0.4755(3) 0.0463(9) Uani 1 1 d .
C8 C 0.2312(3) 0.0450(3) 0.4623(3) 0.0498(10) Uani 1 1 d .
H8A H 0.2049 0.0940 0.5213 0.060 Uiso 1 1 calc R
C9 C 0.1991(3) 0.0899(3) 0.3473(3) 0.0381(8) Uani 1 1 d .
C10 C 0.1451(3) 0.0356(2) 0.2629(3) 0.0335(7) Uani 1 1 d .
C11 C 0.1264(3) 0.0718(2) 0.1452(3) 0.0310(7) Uani 1 1 d .
C12 C 0.0640(3) 0.1618(2) 0.1194(3) 0.0414(8) Uani 1 1 d .
H12A H 0.0345 0.2044 0.1776 0.050 Uiso 1 1 calc R
C13 C 0.0461(3) 0.1878(3) 0.0068(3) 0.0536(10) Uani 1 1 d .
H13A H 0.0041 0.2497 -0.0101 0.064 Uiso 1 1 calc R
C14 C 0.1466(3) 0.0476(3) -0.0528(3) 0.0436(8) Uani 1 1 d .
H14A H 0.1775 0.0078 -0.1127 0.052 Uiso 1 1 calc R
C15 C 0.1695(3) 0.0144(2) 0.0571(3) 0.0357(7) Uani 1 1 d .
H15A H 0.2143 -0.0468 0.0715 0.043 Uiso 1 1 calc R
C16 C 0.2321(4) 0.1925(3) 0.3326(3) 0.0596(11) Uani 1 1 d .
C17 C 0.1431(4) -0.0837(5) 0.5889(3) 0.0825(17) Uani 1 1 d .
C18 C 0.3723(3) 0.0241(3) 0.4806(3) 0.0540(11) Uani 1 1 d .
C19 C 0.4295(3) 0.0391(4) 0.5850(3) 0.0731(15) Uani 1 1 d .
H19A H 0.3822 0.0662 0.6446 0.088 Uiso 1 1 calc R
C20 C 0.5559(3) 0.0153(4) 0.6045(3) 0.0765(16) Uani 1 1 d .
H20A H 0.5937 0.0261 0.6774 0.092 Uiso 1 1 calc R

loop_
_atom_site_aniso_label
_atom_site_aniso_U_11
_atom_site_aniso_U_22
_atom_site_aniso_U_33
_atom_site_aniso_U_23
_atom_site_aniso_U_13
_atom_site_aniso_U_12
N1 0.089(3) 0.059(2) 0.121(4) 0.051(2) 0.043(3) 0.022(2)
N2 0.099(3) 0.0325(15) 0.0267(15) 0.0055(12) -0.0053(15) -0.0018(16)
N3 0.0540(19) 0.062(2) 0.0464(19) 0.0245(17) -0.0117(15) -0.0082(16)
N4 0.180(5) 0.105(3) 0.064(3) -0.038(2) 0.034(3) -0.096(4)
N5 0.093(3) 0.263(7) 0.040(2) 0.042(3) 0.007(2) 0.013(4)
C1 0.067(3) 0.093(4) 0.141(5) 0.082(4) 0.044(3) 0.032(3)
C2 0.053(2) 0.085(3) 0.106(4) 0.064(3) 0.031(2) 0.027(2)
C3 0.063(2) 0.045(2) 0.042(2) 0.0203(17) 0.0233(18) 0.0242(18)
C4 0.097(3) 0.037(2) 0.041(2) 0.0136(17) 0.003(2) 0.012(2)
C5 0.097(3) 0.053(3) 0.067(3) 0.023(2) 0.016(2) 0.005(2)
C6 0.049(2) 0.050(2) 0.0319(18) 0.0127(16) 0.0087(15) 0.0221(17)
C7 0.0287(17) 0.083(3) 0.0265(18) 0.0112(18) -0.0019(13) 0.0230(18)
C8 0.0303(17) 0.089(3) 0.0300(18) -0.0147(18) -0.0078(14) 0.0204(19)
C9 0.0235(15) 0.054(2) 0.0368(18) -0.0115(16) -0.0050(13) 0.0032(14)
C10 0.0367(17) 0.0299(17) 0.0334(17) 0.0016(13) -0.0073(13) 0.0019(13)
C11 0.0344(16) 0.0246(15) 0.0332(17) 0.0043(13) -0.0101(13) -0.0098(12)
C12 0.0414(19) 0.0347(18) 0.047(2) 0.0065(15) -0.0105(15) -0.0049(15)
C13 0.051(2) 0.046(2) 0.062(3) 0.029(2) -0.020(2) -0.0002(18)
C14 0.045(2) 0.050(2) 0.0358(19) 0.0117(16) -0.0043(15) -0.0119(17)
C15 0.0395(18) 0.0340(17) 0.0330(17) 0.0082(14) -0.0076(14) -0.0088(14)
C16 0.059(2) 0.078(3) 0.042(2) -0.024(2) 0.0096(18) -0.034(2)
C17 0.043(2) 0.172(5) 0.033(2) 0.023(3) 0.0023(17) 0.015(3)
C18 0.0300(18) 0.099(3) 0.0321(19) -0.0200(19) -0.0104(14) 0.0185(19)
C19 0.041(2) 0.144(4) 0.034(2) -0.028(2) -0.0097(16) 0.035(2)
C20 0.039(2) 0.158(5) 0.031(2) -0.036(2) -0.0168(16) 0.034(3)

loop_
_atom_type_symbol
_atom_type_description
_atom_type_scat_dispersion_real
_atom_type_scat_dispersion_imag
_atom_type_scat_source
C C 0.0033 0.0016 'International Tables Vol C Tables 4.2.6.8 and 6.1.1.4'
H H 0.0000 0.0000 'International Tables Vol C Tables 4.2.6.8 and 6.1.1.4'
N N 0.0061 0.0033 'International Tables Vol C Tables 4.2.6.8 and 6.1.1.4'

loop_
_geom_angle_atom_site_label_1
_geom_angle_atom_site_label_2
_geom_angle_atom_site_label_3
_geom_angle
_geom_angle_site_symmetry_1
_geom_angle_site_symmetry_3
C1 N1 C5 116.6(4) . .
C10 N2 C6 122.3(3) . .
C10 N2 H2B 118.9 . .
C6 N2 H2B 118.9 . .
C13 N3 C14 116.2(3) . .
N1 C1 C2 124.5(4) . .
N1 C1 H1A 117.7 . .
C2 C1 H1A 117.7 . .
C1 C2 C3 119.0(5) . .
C1 C2 H2A 120.5 . .
C3 C2 H2A 120.5 . .
C4 C3 C2 117.2(4) . .
C4 C3 C6 122.0(3) . .
C2 C3 C6 120.8(4) . .
C3 C4 C5 119.9(4) . .
C3 C4 H4A 120.1 . .
C5 C4 H4A 120.1 . .
N1 C5 C4 122.8(5) . .
N1 C5 H5A 118.6 . .
C4 C5 H5A 118.6 . .
C7 C6 N2 118.9(3) . .
C7 C6 C3 125.0(3) . .
N2 C6 C3 116.0(3) . .
C6 C7 C17 121.3(4) . .
C6 C7 C8 123.8(3) . .
C17 C7 C8 114.9(4) . .
C7 C8 C9 108.7(3) . .
C7 C8 C18 110.4(3) . .
C9 C8 C18 112.8(3) . .
C7 C8 H8A 108.3 . .
C9 C8 H8A 108.3 . .
C18 C8 H8A 108.3 . .
C10 C9 C16 121.6(3) . .
C10 C9 C8 122.4(3) . .
C16 C9 C8 116.0(3) . .
C9 C10 N2 120.4(3) . .
C9 C10 C11 124.6(3) . .
N2 C10 C11 115.0(3) . .
C15 C11 C12 118.1(3) . .
C15 C11 C10 119.8(3) . .
C12 C11 C10 122.0(3) . .
C13 C12 C11 118.2(3) . .
C13 C12 H12A 120.9 . .
C11 C12 H12A 120.9 . .
N3 C13 C12 124.6(3) . .
N3 C13 H13A 117.7 . .
C12 C13 H13A 117.7 . .
N3 C14 C15 123.9(3) . .
N3 C14 H14A 118.1 . .
C15 C14 H14A 118.1 . .
C11 C15 C14 118.9(3) . .
C11 C15 H15A 120.6 . .
C14 C15 H15A 120.6 . .
N4 C16 C9 174.4(4) . .
N5 C17 C7 174.4(7) . .
C19 C18 C20 118.1(3) . 3_656
C19 C18 C8 120.1(3) . .
C20 C18 C8 121.7(3) 3_656 .
C18 C19 C20 120.8(3) . .
C18 C19 H19A 119.6 . .
C20 C19 H19A 119.6 . .
C18 C20 C19 121.1(3) 3_656 .
C18 C20 H20A 119.4 3_656 .
C19 C20 H20A 119.4 . .

loop_
_geom_bond_atom_site_label_1
_geom_bond_atom_site_label_2
_geom_bond_distance
_geom_bond_site_symmetry_2
N1 C1 1.331(7) .
N1 C5 1.340(5) .
N2 C10 1.376(4) .
N2 C6 1.377(4) .
N2 H2B 0.8800 .
N3 C13 1.330(5) .
N3 C14 1.334(4) .
N4 C16 1.135(5) .
N5 C17 1.140(5) .
C1 C2 1.377(7) .
C1 H1A 0.9500 .
C2 C3 1.390(5) .
C2 H2A 0.9500 .
C3 C4 1.382(5) .
C3 C6 1.477(5) .
C4 C5 1.392(5) .
C4 H4A 0.9500 .
C5 H5A 0.9500 .
C6 C7 1.343(5) .
C7 C17 1.420(5) .
C7 C8 1.510(5) .
C8 C9 1.514(5) .
C8 C18 1.530(4) .
C8 H8A 1.0000 .
C9 C10 1.343(4) .
C9 C16 1.411(5) .
C10 C11 1.479(4) .
C11 C15 1.380(4) .
C11 C12 1.390(4) .
C12 C13 1.383(5) .
C12 H12A 0.9500 .
C13 H13A 0.9500 .
C14 C15 1.386(4) .
C14 H14A 0.9500 .
C15 H15A 0.9500 .
C18 C19 1.373(4) .
C18 C20 1.385(5) 3_656
C19 C20 1.390(5) .
C19 H19A 0.9500 .
C20 C18 1.385(5) 3_656
C20 H20A 0.9500 .

loop_
_geom_hbond_atom_site_label_D
_geom_hbond_atom_site_label_H
_geom_hbond_atom_site_label_A
_geom_hbond_distance_DH
_geom_hbond_distance_HA
_geom_hbond_distance_DA
_geom_hbond_angle_DHA
_geom_hbond_site_symmetry_A
N2 H2B N3 0.88 2.43 3.206(4) 148 3
C5 H5A N5 0.95 2.41 3.327(7) 162 4

loop_
_geom_torsion_atom_site_label_1
_geom_torsion_atom_site_label_2
_geom_torsion_atom_site_label_3
_geom_torsion_atom_site_label_4
_geom_torsion
_geom_torsion_site_symmetry_1
_geom_torsion_site_symmetry_4
C5 N1 C1 C2 0.0(8) . .
N1 C1 C2 C3 0.3(8) . .
C1 C2 C3 C4 -0.7(6) . .
C1 C2 C3 C6 178.7(4) . .
C2 C3 C4 C5 0.9(6) . .
C6 C3 C4 C5 -178.5(3) . .
C1 N1 C5 C4 0.2(7) . .
C3 C4 C5 N1 -0.6(7) . .
C10 N2 C6 C7 -7.0(5) . .
C10 N2 C6 C3 170.6(3) . .
C4 C3 C6 C7 136.7(4) . .
C2 C3 C6 C7 -42.6(5) . .
C4 C3 C6 N2 -40.7(5) . .
C2 C3 C6 N2 139.9(4) . .
N2 C6 C7 C17 171.0(3) . .
C3 C6 C7 C17 -6.3(5) . .
N2 C6 C7 C8 -8.2(5) . .
C3 C6 C7 C8 174.5(3) . .
C6 C7 C8 C9 19.5(4) . .
C17 C7 C8 C9 -159.8(3) . .
C6 C7 C8 C18 -104.7(4) . .
C17 C7 C8 C18 76.0(4) . .
C7 C8 C9 C10 -18.4(4) . .
C18 C8 C9 C10 104.3(4) . .
C7 C8 C9 C16 163.0(3) . .
C18 C8 C9 C16 -74.3(4) . .
C16 C9 C10 N2 -175.0(3) . .
C8 C9 C10 N2 6.5(5) . .
C16 C9 C10 C11 6.6(5) . .
C8 C9 C10 C11 -171.9(3) . .
C6 N2 C10 C9 7.8(5) . .
C6 N2 C10 C11 -173.6(3) . .
C9 C10 C11 C15 126.9(3) . .
N2 C10 C11 C15 -51.7(4) . .
C9 C10 C11 C12 -54.3(4) . .
N2 C10 C11 C12 127.2(3) . .
C15 C11 C12 C13 1.5(4) . .
C10 C11 C12 C13 -177.4(3) . .
C14 N3 C13 C12 -2.5(5) . .
C11 C12 C13 N3 0.5(5) . .
C13 N3 C14 C15 2.5(5) . .
C12 C11 C15 C14 -1.5(4) . .
C10 C11 C15 C14 177.4(3) . .
N3 C14 C15 C11 -0.6(5) . .
C7 C8 C18 C19 -95.1(5) . .
C9 C8 C18 C19 143.1(4) . .
C7 C8 C18 C20 81.4(5) . 3_656
C9 C8 C18 C20 -40.5(6) . 3_656
C20 C18 C19 C20 -0.1(9) 3_656 .
C8 C18 C19 C20 176.5(5) . .
C18 C19 C20 C18 0.2(9) . 3_656
